data_8101648
loop_
_publ_author_name
'Frey, Wolfgang'
'Lieberknecht, Albrecht'
'Griesser, Helmut'
'Bravo, Rudolfo D.'
'Colinas, Pedro A.'
'Grigera, Raul J.'

_publ_section_title
;
Crystal structure of (2<i>S</i>,4<i>R</i>,5<i>R</i>,6<i>R</i>)-2-
(4,5-dibenzyloxy-6-benzyloxymethyl tetrahydropyranyl)triphenylphosphonium 
tetrafluoroborate, <i>\a</i>-C~45~H~44~PBF~4~O~4~ and of (2<i>
R</i>,4<i>R</i>,5<i>R</i>,6<i>R</i>)-2-(4,5-dibenzyloxy-6-benzyloxymethyl 
tetrahydropyranyl)triphenylphosphonium tetrafluoroborate,<i>\b
</i>-C~45~H~44~PBF~4~O~4~
;
_journal_issue 4
_journal_name_full 'Zeitschrift f\"ur Kristallographie - New Crystal Structures'
_journal_page_first 737
_journal_page_last 740
_journal_volume 213
_journal_year 1998
_chemical_formula_structural 'C45 H44 P B F4 O4'
_chemical_formula_sum 'C45 H44 B F4 O4 P'
_chemical_formula_weight 766.58
_space_group_IT_number 19
_symmetry_cell_setting orthorhombic
_symmetry_space_group_name_Hall 'P 2ac 2ab'
_symmetry_space_group_name_H-M 'P 21 21 21'
_cell_angle_alpha 90.00
_cell_angle_beta 90.00
_cell_angle_gamma 90.00
_cell_formula_units_Z 4
_cell_length_a 11.527(2)
_cell_length_b 13.883(3)
_cell_length_c 25.008(4)
_cell_measurement_temperature 293(2)
_cell_volume 4002.0(13)
_diffrn_ambient_temperature 293(2)
_exptl_crystal_density_diffrn 1.272
_refine_ls_R_factor_obs 0.0546
_refine_ls_wR_factor_obs 0.1236
_cod_database_code 8101648

loop_
_symmetry_equiv_pos_as_xyz
'x, y, z'
'-x+1/2, -y, z+1/2'
'-x, y+1/2, -z+1/2'
'x+1/2, -y+1/2, -z'

loop_
_atom_site_aniso_label
_atom_site_aniso_U_11
_atom_site_aniso_U_22
_atom_site_aniso_U_33
_atom_site_aniso_U_23
_atom_site_aniso_U_13
_atom_site_aniso_U_12
P1 0.0450(3) 0.0484(4) 0.0408(3) -0.0024(3) -0.0006(3) -0.0006(4)
O1 0.0448(10) 0.0508(11) 0.0423(10) -0.0002(9) 0.0051(8) 0.0019(9)
C1 0.0476(15) 0.052(2) 0.0391(12) 0.0015(12) -0.0007(12) 0.0028(14)
O2 0.0579(13) 0.092(2) 0.0562(13) 0.0021(12) 0.0088(12) 0.0221(15)
C2 0.059(2) 0.055(2) 0.047(2) 0.0063(14) -0.0032(14) -0.001(2)
O3 0.0553(12) 0.0659(13) 0.0363(9) -0.0011(9) 0.0005(9) -0.0135(11)
C3 0.058(2) 0.062(2) 0.0384(13) 0.0089(13) -0.0007(14) -0.011(2)
O4 0.092(2) 0.074(2) 0.0643(14) 0.0315(13) -0.0187(14) -0.0288(15)
C4 0.052(2) 0.065(2) 0.0366(13) 0.0013(13) 0.0034(13) -0.007(2)
C5 0.047(2) 0.060(2) 0.0384(13) -0.0039(13) 0.0051(12) 0.0041(14)
C6 0.053(2) 0.064(2) 0.051(2) -0.0004(15) 0.0051(15) 0.010(2)
C7 0.074(2) 0.095(3) 0.070(2) -0.020(2) -0.006(2) 0.038(2)
C8 0.053(2) 0.070(2) 0.066(2) -0.003(2) 0.004(2) 0.009(2)
C9 0.069(2) 0.062(2) 0.081(3) -0.006(2) -0.002(2) 0.009(2)
C10 0.074(3) 0.085(3) 0.085(3) -0.023(2) 0.000(2) -0.002(2)
C11 0.083(3) 0.125(4) 0.068(3) 0.004(3) -0.003(2) 0.001(3)
C12 0.096(3) 0.093(3) 0.084(3) 0.023(3) -0.001(3) -0.007(3)
C13 0.076(3) 0.065(2) 0.089(3) 0.003(2) -0.003(2) -0.002(2)
C14 0.086(3) 0.083(2) 0.052(2) 0.009(2) -0.013(2) -0.032(2)
C15 0.057(2) 0.054(2) 0.0471(15) -0.0054(13) -0.0055(14) -0.0006(15)
C16 0.065(2) 0.083(2) 0.054(2) -0.005(2) -0.001(2) -0.012(2)
C17 0.095(3) 0.091(3) 0.048(2) -0.001(2) 0.003(2) 0.000(3)
C18 0.095(3) 0.075(2) 0.055(2) -0.016(2) -0.018(2) 0.010(2)
C19 0.071(3) 0.071(2) 0.073(2) -0.016(2) -0.022(2) 0.001(2)
C20 0.064(2) 0.063(2) 0.061(2) 0.000(2) -0.004(2) -0.011(2)
C21 0.108(3) 0.079(2) 0.051(2) 0.027(2) 0.000(2) -0.010(3)
C22 0.071(2) 0.099(3) 0.044(2) 0.029(2) 0.005(2) 0.009(2)
C23 0.084(3) 0.177(6) 0.077(3) 0.053(4) -0.003(3) 0.021(4)
C24 0.124(5) 0.223(10) 0.086(4) 0.052(5) 0.015(4) 0.085(6)
C25 0.201(9) 0.170(8) 0.076(4) 0.013(4) -0.010(5) 0.100(8)
C26 0.202(8) 0.116(5) 0.093(4) -0.009(3) -0.032(5) 0.033(6)
C27 0.115(4) 0.092(3) 0.066(2) 0.004(2) -0.011(3) 0.013(3)
C28 0.048(2) 0.056(2) 0.0457(15) 0.0017(13) 0.0016(13) 0.0042(15)
C29 0.069(2) 0.061(2) 0.075(2) -0.002(2) -0.005(2) 0.012(2)
C30 0.084(3) 0.066(2) 0.096(3) 0.016(2) 0.009(3) 0.019(2)
C31 0.075(3) 0.110(4) 0.070(2) 0.024(3) 0.006(2) 0.036(3)
C32 0.058(2) 0.132(4) 0.058(2) -0.004(3) -0.008(2) 0.021(3)
C33 0.051(2) 0.082(2) 0.055(2) -0.010(2) -0.004(2) 0.006(2)
C34 0.058(2) 0.0483(15) 0.0408(13) -0.0007(11) 0.0005(13) 0.0014(14)
C35 0.056(2) 0.062(2) 0.0445(15) -0.0056(13) 0.0020(14) 0.001(2)
C36 0.064(2) 0.081(2) 0.048(2) -0.003(2) -0.006(2) -0.001(2)
C37 0.084(3) 0.080(2) 0.0385(14) -0.003(2) 0.004(2) 0.005(2)
C38 0.073(2) 0.108(3) 0.049(2) -0.006(2) 0.013(2) 0.016(2)
C39 0.060(2) 0.091(3) 0.052(2) -0.003(2) 0.001(2) 0.010(2)
C40 0.049(2) 0.050(2) 0.061(2) -0.0055(15) 0.0032(15) -0.0049(14)
C41 0.056(2) 0.056(2) 0.070(2) 0.003(2) 0.008(2) 0.000(2)
C42 0.073(3) 0.059(2) 0.120(4) 0.016(2) 0.014(3) -0.005(2)
C43 0.077(3) 0.054(2) 0.136(4) -0.021(3) 0.008(3) -0.009(2)
C44 0.086(3) 0.075(3) 0.109(3) -0.039(3) 0.007(3) -0.005(3)
C45 0.080(3) 0.065(2) 0.067(2) -0.016(2) 0.007(2) -0.011(2)
B1 0.085(3) 0.067(3) 0.049(2) -0.003(2) -0.003(2) 0.002(3)
F1 0.147(3) 0.112(2) 0.0701(14) 0.0140(14) -0.028(2) -0.014(2)
F3 0.121(2) 0.100(2) 0.104(2) 0.000(2) -0.022(2) -0.037(2)
F2 0.208(5) 0.120(3) 0.203(5) -0.046(4) -0.054(4) 0.085(4)
F24 0.224(20) 0.154(12) 0.063(7) 0.060(9) -0.063(10) -0.144(14)
F4 0.134(5) 0.314(11) 0.080(3) -0.034(5) 0.028(3) -0.095(6)

loop_
_atom_site_label
_atom_site_type_symbol
_atom_site_fract_x
_atom_site_fract_y
_atom_site_fract_z
_atom_site_U_iso_or_equiv
_atom_site_thermal_displace_type
_atom_site_occupancy
_atom_site_calc_flag
_atom_site_refinement_flags
_atom_site_disorder_group
P1 P 0.10194(7) 0.50320(6) 0.88674(3) 0.0447(2) Uani 1 d . .
O1 O 0.3147(2) 0.45197(15) 0.87218(7) 0.0460(5) Uani 1 d . .
C1 C 0.2356(3) 0.5174(2) 0.84769(11) 0.0461(7) Uani 1 d . .
H1 H 0.2202(3) 0.4946(2) 0.81130(11) 0.055 Uiso 1 calc R .
O2 O 0.6069(2) 0.3725(2) 0.85208(9) 0.0687(7) Uani 1 d . .
C2 C 0.2818(3) 0.6190(2) 0.84391(13) 0.0534(7) Uani 1 d . .
H2A H 0.2906(3) 0.6461(2) 0.87944(13) 0.064 Uiso 1 calc R .
H2B H 0.2279(3) 0.6591(2) 0.82405(13) 0.064 Uiso 1 calc R .
O3 O 0.4976(2) 0.5767(2) 0.89949(7) 0.0525(5) Uani 1 d . .
C3 C 0.3988(3) 0.6167(2) 0.81560(12) 0.0527(7) Uani 1 d . .
H3 H 0.3878(3) 0.5923(2) 0.77920(12) 0.063 Uiso 1 calc R .
O4 O 0.4489(3) 0.7101(2) 0.81285(10) 0.0768(8) Uani 1 d . .
C4 C 0.4797(3) 0.5496(2) 0.84540(11) 0.0510(7) Uani 1 d . .
H4 H 0.5546(3) 0.5473(2) 0.82690(11) 0.061 Uiso 1 calc R .
C5 C 0.4259(3) 0.4497(2) 0.84568(11) 0.0485(7) Uani 1 d . .
H5 H 0.4149(3) 0.4283(2) 0.80868(11) 0.058 Uiso 1 calc R .
C6 C 0.4951(3) 0.3748(3) 0.87536(13) 0.0564(8) Uani 1 d . .
H6A H 0.5005(3) 0.3915(3) 0.91295(13) 0.068 Uiso 1 calc R .
H6B H 0.4582(3) 0.3123(3) 0.87230(13) 0.068 Uiso 1 calc R .
C7 C 0.6767(4) 0.2954(3) 0.8709(2) 0.0797(12) Uani 1 d . .
H7A H 0.7447(4) 0.2902(3) 0.8482(2) 0.096 Uiso 1 calc R .
H7B H 0.6332(4) 0.2359(3) 0.8675(2) 0.096 Uiso 1 calc R .
C8 C 0.7161(3) 0.3057(3) 0.92817(15) 0.0628(9) Uani 1 d . .
C9 C 0.7340(4) 0.3946(3) 0.9509(2) 0.0707(10) Uani 1 d . .
H9 H 0.7175(4) 0.4500(3) 0.9314(2) 0.085 Uiso 1 calc R .
C10 C 0.7761(4) 0.4022(3) 1.0019(2) 0.0813(12) Uani 1 d . .
H10 H 0.7865(4) 0.4627(3) 1.0171(2) 0.098 Uiso 1 calc R .
C11 C 0.8028(5) 0.3213(4) 1.0306(2) 0.0921(15) Uani 1 d . .
H11 H 0.8329(5) 0.3267(4) 1.0650(2) 0.111 Uiso 1 calc R .
C12 C 0.7852(5) 0.2332(4) 1.0085(2) 0.0910(14) Uani 1 d . .
H12 H 0.8031(5) 0.1780(4) 1.0279(2) 0.109 Uiso 1 calc R .
C13 C 0.7413(4) 0.2252(3) 0.9580(2) 0.0767(11) Uani 1 d . .
H13 H 0.7282(4) 0.1644(3) 0.9435(2) 0.092 Uiso 1 calc R .
C14 C 0.5819(4) 0.6488(3) 0.90725(14) 0.0737(11) Uani 1 d . .
H14A H 0.5485(4) 0.7112(3) 0.89892(14) 0.088 Uiso 1 calc R .
H14B H 0.6463(4) 0.6380(3) 0.88306(14) 0.088 Uiso 1 calc R .
C15 C 0.6256(3) 0.6493(2) 0.96386(12) 0.0525(7) Uani 1 d . .
C16 C 0.5687(3) 0.6032(3) 1.00485(14) 0.0674(10) Uani 1 d . .
H16 H 0.5000(3) 0.5702(3) 0.99809(14) 0.081 Uiso 1 calc R .
C17 C 0.6137(4) 0.6058(3) 1.05631(15) 0.0779(11) Uani 1 d . .
H17 H 0.5753(4) 0.5740(3) 1.08384(15) 0.094 Uiso 1 calc R .
C18 C 0.7140(4) 0.6546(3) 1.0668(2) 0.0751(11) Uani 1 d . .
H18 H 0.7438(4) 0.6559(3) 1.1014(2) 0.090 Uiso 1 calc R .
C19 C 0.7701(4) 0.7013(3) 1.0266(2) 0.0719(11) Uani 1 d . .
H19 H 0.8380(4) 0.7351(3) 1.0337(2) 0.086 Uiso 1 calc R .
C20 C 0.7270(3) 0.6986(3) 0.97526(14) 0.0626(9) Uani 1 d . .
H20 H 0.7664(3) 0.7302(3) 0.94797(14) 0.075 Uiso 1 calc R .
C21 C 0.4116(5) 0.7674(3) 0.76791(14) 0.0793(12) Uani 1 d . .
H21A H 0.3519(5) 0.7332(3) 0.74830(14) 0.095 Uiso 1 calc R .
H21B H 0.4766(5) 0.7780(3) 0.74398(14) 0.095 Uiso 1 calc R .
C22 C 0.3655(4) 0.8616(3) 0.78646(14) 0.0714(11) Uani 1 d . .
C23 C 0.2481(5) 0.8805(6) 0.7850(2) 0.113(2) Uani 1 d . .
H23 H 0.1973(5) 0.8348(6) 0.7712(2) 0.136 Uiso 1 calc R .
C24 C 0.2058(7) 0.9669(7) 0.8039(3) 0.144(4) Uani 1 d . .
H24 H 0.1266(7) 0.9797(7) 0.8033(3) 0.173 Uiso 1 calc R .
C25 C 0.2800(9) 1.0316(7) 0.8230(3) 0.149(4) Uani 1 d . .
H25 H 0.2505(9) 1.0886(7) 0.8370(3) 0.179 Uiso 1 calc R .
C26 C 0.3973(9) 1.0184(5) 0.8231(2) 0.137(3) Uani 1 d . .
H26 H 0.4471(9) 1.0667(5) 0.8349(2) 0.164 Uiso 1 calc R .
C27 C 0.4403(5) 0.9305(4) 0.8051(2) 0.0910(14) Uani 1 d . .
H27 H 0.5197(5) 0.9185(4) 0.8058(2) 0.109 Uiso 1 calc R .
C28 C -0.0065(3) 0.5823(2) 0.86034(12) 0.0498(7) Uani 1 d . .
C29 C 0.0041(4) 0.6814(3) 0.8706(2) 0.0684(10) Uani 1 d . .
H29 H 0.0637(4) 0.7042(3) 0.8922(2) 0.082 Uiso 1 calc R .
C30 C -0.0747(4) 0.7447(3) 0.8482(2) 0.0822(12) Uani 1 d . .
H30 H -0.0672(4) 0.8105(3) 0.8542(2) 0.099 Uiso 1 calc R .
C31 C -0.1637(4) 0.7111(4) 0.8171(2) 0.0850(14) Uani 1 d . .
H31 H -0.2161(4) 0.7543(4) 0.8021(2) 0.102 Uiso 1 calc R .
C32 C -0.1762(4) 0.6148(4) 0.8079(2) 0.0825(14) Uani 1 d . .
H32 H -0.2377(4) 0.5929(4) 0.7872(2) 0.099 Uiso 1 calc R .
C33 C -0.0976(3) 0.5493(3) 0.82931(13) 0.0627(9) Uani 1 d . .
H33 H -0.1063(3) 0.4837(3) 0.82280(13) 0.075 Uiso 1 calc R .
C34 C 0.1243(3) 0.5327(2) 0.95584(11) 0.0490(7) Uani 1 d . .
C35 C 0.2322(3) 0.5290(2) 0.97957(12) 0.0543(8) Uani 1 d . .
H35 H 0.2979(3) 0.5167(2) 0.95905(12) 0.065 Uiso 1 calc R .
C36 C 0.2422(4) 0.5437(3) 1.03428(14) 0.0643(9) Uani 1 d . .
H36 H 0.3148(4) 0.5414(3) 1.05043(14) 0.077 Uiso 1 calc R .
C37 C 0.1452(4) 0.5617(3) 1.06471(13) 0.0676(10) Uani 1 d . .
H37 H 0.1524(4) 0.5708(3) 1.10140(13) 0.081 Uiso 1 calc R .
C38 C 0.0377(4) 0.5663(4) 1.04107(14) 0.0766(11) Uani 1 d . .
H38 H -0.0278(4) 0.5787(4) 1.06166(14) 0.092 Uiso 1 calc R .
C39 C 0.0275(3) 0.5525(3) 0.98704(14) 0.0679(10) Uani 1 d . .
H39 H -0.0451(3) 0.5564(3) 0.97104(14) 0.081 Uiso 1 calc R .
C40 C 0.0609(3) 0.3799(2) 0.87969(14) 0.0531(7) Uani 1 d . .
C41 C 0.0422(3) 0.3229(3) 0.9238(2) 0.0608(9) Uani 1 d . .
H41 H 0.0464(3) 0.3494(3) 0.9579(2) 0.073 Uiso 1 calc R .
C42 C 0.0169(4) 0.2253(3) 0.9175(2) 0.0840(13) Uani 1 d . .
H42 H 0.0061(4) 0.1862(3) 0.9473(2) 0.101 Uiso 1 calc R .
C43 C 0.0082(4) 0.1876(3) 0.8673(2) 0.0889(14) Uani 1 d . .
H43 H -0.0097(4) 0.1227(3) 0.8631(2) 0.107 Uiso 1 calc R .
C44 C 0.0249(4) 0.2425(3) 0.8239(2) 0.0898(14) Uani 1 d . .
H44 H 0.0171(4) 0.2153(3) 0.7901(2) 0.108 Uiso 1 calc R .
C45 C 0.0538(4) 0.3392(3) 0.8286(2) 0.0709(10) Uani 1 d . .
H45 H 0.0682(4) 0.3763(3) 0.7983(2) 0.085 Uiso 1 calc R .
B1 B 0.8130(5) 1.0081(4) 0.8030(2) 0.0670(11) Uani 1 d . .
F1 F 0.8649(3) 0.9807(2) 0.84919(10) 0.1097(10) Uani 1 d . .
F3 F 0.7485(3) 0.9355(2) 0.78081(12) 0.1082(10) Uani 1 d . .
F2 F 0.7413(5) 1.0787(3) 0.8153(2) 0.177(2) Uani 0.90 d P .
F24 F 0.8402(18) 1.0774(12) 0.7727(5) 0.147(9) Uani 0.30 d P .
F4 F 0.9002(6) 1.0256(7) 0.7686(3) 0.176(4) Uani 0.80 d P .

loop_
_geom_bond_atom_site_label_1
_geom_bond_atom_site_label_2
_geom_bond_distance
_geom_bond_site_symmetry_2
_geom_bond_publ_flag
P1 C40 1.784(3) . ?
P1 C28 1.790(3) . ?
P1 C34 1.795(3) . ?
P1 C1 1.835(3) . ?
O1 C1 1.426(3) . ?
O1 C5 1.443(4) . ?
C1 C2 1.511(4) . ?
C1 H1 0.98 . ?
O2 C6 1.414(4) . ?
O2 C7 1.420(5) . ?
C2 C3 1.524(5) . ?
C2 H2A 0.97 . ?
C2 H2B 0.97 . ?
O3 C14 1.408(4) . ?
O3 C4 1.419(3) . ?
C3 O4 1.420(4) . ?
C3 C4 1.514(5) . ?
C3 H3 0.98 . ?
O4 C21 1.442(4) . ?
C4 C5 1.520(4) . ?
C4 H4 0.98 . ?
C5 C6 1.506(4) . ?
C5 H5 0.98 . ?
C6 H6A 0.97 . ?
C6 H6B 0.97 . ?
C7 C8 1.509(5) . ?
C7 H7A 0.97 . ?
C7 H7B 0.97 . ?
C8 C9 1.373(5) . ?
C8 C13 1.375(6) . ?
C9 C10 1.369(6) . ?
C9 H9 0.93 . ?
C10 C11 1.368(7) . ?
C10 H10 0.93 . ?
C11 C12 1.358(7) . ?
C11 H11 0.93 . ?
C12 C13 1.366(7) . ?
C12 H12 0.93 . ?
C13 H13 0.93 . ?
C14 C15 1.503(4) . ?
C14 H14A 0.97 . ?
C14 H14B 0.97 . ?
C15 C16 1.375(5) . ?
C15 C20 1.384(5) . ?
C16 C17 1.388(5) . ?
C16 H16 0.93 . ?
C17 C18 1.365(7) . ?
C17 H17 0.93 . ?
C18 C19 1.362(6) . ?
C18 H18 0.93 . ?
C19 C20 1.377(5) . ?
C19 H19 0.93 . ?
C20 H20 0.93 . ?
C21 C22 1.486(6) . ?
C21 H21A 0.97 . ?
C21 H21B 0.97 . ?
C22 C27 1.370(7) . ?
C22 C23 1.379(7) . ?
C23 C24 1.377(10) . ?
C23 H23 0.93 . ?
C24 C25 1.330(11) . ?
C24 H24 0.93 . ?
C25 C26 1.365(11) . ?
C25 H25 0.93 . ?
C26 C27 1.392(8) . ?
C26 H26 0.93 . ?
C27 H27 0.93 . ?
C28 C33 1.384(5) . ?
C28 C29 1.404(5) . ?
C29 C30 1.384(5) . ?
C29 H29 0.93 . ?
C30 C31 1.368(7) . ?
C30 H30 0.93 . ?
C31 C32 1.364(7) . ?
C31 H31 0.93 . ?
C32 C33 1.391(6) . ?
C32 H32 0.93 . ?
C33 H33 0.93 . ?
C34 C35 1.379(5) . ?
C34 C39 1.389(5) . ?
C35 C36 1.388(4) . ?
C35 H35 0.93 . ?
C36 C37 1.375(5) . ?
C36 H36 0.93 . ?
C37 C38 1.374(6) . ?
C37 H37 0.93 . ?
C38 C39 1.370(5) . ?
C38 H38 0.93 . ?
C39 H39 0.93 . ?
C40 C41 1.376(5) . ?
C40 C45 1.401(5) . ?
C41 C42 1.395(6) . ?
C41 H41 0.93 . ?
C42 C43 1.364(7) . ?
C42 H42 0.93 . ?
C43 C44 1.339(7) . ?
C43 H43 0.93 . ?
C44 C45 1.389(6) . ?
C44 H44 0.93 . ?
C45 H45 0.93 . ?
B1 F24 1.264(11) . ?
B1 F2 1.318(6) . ?
B1 F4 1.346(7) . ?
B1 F1 1.355(5) . ?
B1 F3 1.370(6) . ?
F2 F24 1.56(2) . ?
F24 F4 1.00(2) . ?
